data_7100206
_journal_name_full 'Chemical Communications'
_journal_paper_doi 10.1039/b507394d
_journal_year 2005
_chemical_absolute_configuration ad
_chemical_formula_moiety 'C23 H22 O1 S1'
_chemical_formula_sum 'C23 H22 O S'
_chemical_formula_weight 346.47
_space_group_IT_number 19
_space_group_name_Hall 'P 2ac 2ab'
_space_group_name_H-M_alt 'P 21 21 21'
_symmetry_cell_setting orthorhombic
_symmetry_Int_Tables_number 19
_symmetry_space_group_name_Hall 'P 2ac 2ab'
_symmetry_space_group_name_H-M 'P 21 21 21'
_cell_angle_alpha 90
_cell_angle_beta 90
_cell_angle_gamma 90
_cell_formula_units_Z 4
_cell_length_a 8.1055(2)
_cell_length_b 14.4647(4)
_cell_length_c 15.2330(5)
_cell_measurement_temperature 173(2)
_cell_measurement_wavelength 0.71073
_cell_volume 1785.97(9)
_exptl_crystal_density_diffrn 1.289
_cod_original_formula_sum 'C23 H22 O1 S1'
_cod_database_code 7100206

loop_
_symmetry_equiv_pos_as_xyz
'x, y, z'
'-x+1/2, -y, z+1/2'
'x+1/2, -y+1/2, -z'
'-x, y+1/2, -z+1/2'

loop_
_atom_site_label
_atom_site_type_symbol
_atom_site_fract_x
_atom_site_fract_y
_atom_site_fract_z
_atom_site_U_iso_or_equiv
_atom_site_adp_type
_atom_site_occupancy
_atom_site_symmetry_multiplicity
_atom_site_calc_flag
_atom_site_refinement_flags
_atom_site_disorder_assembly
_atom_site_disorder_group
S S 0.25956(5) 0.97508(2) 0.31057(2) 0.02251(11) Uani 1 1 d . . .
O O 0.12610(14) 1.00784(8) 0.37095(8) 0.0308(3) Uani 1 1 d . . .
C1 C 0.2474(2) 0.93920(11) 0.07770(10) 0.0279(3) Uani 1 1 d . . .
H1B H 0.287(2) 0.9370(13) 0.0180(13) 0.030(5) Uiso 1 1 d . . .
H1A H 0.257(2) 1.0023(13) 0.0992(11) 0.026(4) Uiso 1 1 d . . .
C2 C 0.3704(2) 0.87834(12) 0.13476(11) 0.0258(4) Uani 1 1 d . . .
H2A H 0.455(2) 0.9188(11) 0.1607(10) 0.018(4) Uiso 1 1 d . . .
H2B H 0.430(3) 0.8374(14) 0.0935(13) 0.038(5) Uiso 1 1 d . . .
C3 C 0.28099(17) 0.82108(10) 0.20345(10) 0.0212(3) Uani 1 1 d . . .
C4 C 0.20511(18) 0.85985(10) 0.27702(10) 0.0201(3) Uani 1 1 d . . .
C5 C 0.06851(19) 0.81957(10) 0.31586(10) 0.0222(3) Uani 1 1 d . . .
H5 H 0.004(2) 0.8558(13) 0.3556(12) 0.026(5) Uiso 1 1 d . . .
C6 C 0.0063(2) 0.73606(11) 0.28419(11) 0.0245(3) Uani 1 1 d . . .
C7 C 0.1052(2) 0.68687(11) 0.22524(11) 0.0255(4) Uani 1 1 d . . .
H7 H 0.064(2) 0.6235(14) 0.2013(13) 0.036(5) Uiso 1 1 d . . .
C8 C 0.2397(2) 0.72925(10) 0.18553(11) 0.0254(3) Uani 1 1 d . . .
H8 H 0.288(2) 0.6997(13) 0.1388(13) 0.028(5) Uiso 1 1 d . . .
C9 C -0.1736(2) 0.71204(13) 0.29701(13) 0.0313(4) Uani 1 1 d . . .
H9B H -0.183(2) 0.6451(15) 0.3058(13) 0.040(5) Uiso 1 1 d . . .
H9A H -0.212(3) 0.7453(14) 0.3483(13) 0.035(5) Uiso 1 1 d . . .
C10 C -0.2848(2) 0.74303(15) 0.21764(15) 0.0388(4) Uani 1 1 d . . .
H10B H -0.324(3) 0.6880(18) 0.1846(16) 0.062(7) Uiso 1 1 d . . .
H10A H -0.382(3) 0.7709(15) 0.2434(15) 0.050(6) Uiso 1 1 d . . .
C11 C -0.19754(19) 0.80808(12) 0.15557(11) 0.0292(4) Uani 1 1 d . . .
C12 C -0.1705(2) 0.90041(12) 0.17820(12) 0.0284(4) Uani 1 1 d . . .
H12 H -0.239(2) 0.9311(13) 0.2289(13) 0.034(5) Uiso 1 1 d . . .
C13 C -0.0382(2) 0.94871(11) 0.14315(11) 0.0259(4) Uani 1 1 d . . .
H13 H -0.011(2) 1.0103(13) 0.1683(12) 0.026(4) Uiso 1 1 d . . .
C14 C 0.0709(2) 0.90662(11) 0.08454(10) 0.0256(4) Uani 1 1 d . . .
C15 C 0.0202(2) 0.82304(13) 0.04786(12) 0.0305(4) Uani 1 1 d . . .
H15 H 0.087(3) 0.7944(13) 0.0050(13) 0.036(5) Uiso 1 1 d . . .
C16 C -0.1113(2) 0.77434(13) 0.08334(12) 0.0324(4) Uani 1 1 d . . .
H16 H -0.134(2) 0.7105(14) 0.0672(12) 0.033(5) Uiso 1 1 d . . .
C17 C 0.4355(2) 0.94654(10) 0.37711(10) 0.0214(3) Uani 1 1 d . . .
C18 C 0.5769(2) 0.99893(11) 0.36585(11) 0.0268(4) Uani 1 1 d . . .
H18 H 0.581(2) 1.0458(13) 0.3206(13) 0.030(5) Uiso 1 1 d . . .
C19 C 0.7140(2) 0.98261(12) 0.41851(12) 0.0300(4) Uani 1 1 d . . .
H19 H 0.816(3) 1.0162(14) 0.4113(13) 0.034(5) Uiso 1 1 d . . .
C20 C 0.7105(2) 0.91466(11) 0.48308(11) 0.0274(4) Uani 1 1 d . . .
C21 C 0.5669(2) 0.86276(12) 0.49296(11) 0.0300(4) Uani 1 1 d . . .
H21 H 0.564(3) 0.8138(16) 0.5398(15) 0.047(6) Uiso 1 1 d . . .
C22 C 0.4301(2) 0.87795(12) 0.44067(11) 0.0295(4) Uani 1 1 d . . .
H22 H 0.335(2) 0.8427(13) 0.4479(12) 0.029(5) Uiso 1 1 d . . .
C23 C 0.8566(3) 0.89906(17) 0.54219(15) 0.0404(5) Uani 1 1 d . . .
H23C H 0.885(4) 0.839(3) 0.537(2) 0.110(12) Uiso 1 1 d . . .
H23B H 0.850(4) 0.928(2) 0.594(2) 0.080(9) Uiso 1 1 d . . .
H23A H 0.960(5) 0.928(3) 0.517(2) 0.114(12) Uiso 1 1 d . . .

loop_
_atom_site_aniso_label
_atom_site_aniso_U_11
_atom_site_aniso_U_22
_atom_site_aniso_U_33
_atom_site_aniso_U_23
_atom_site_aniso_U_13
_atom_site_aniso_U_12
S 0.0257(2) 0.01875(18) 0.02307(19) -0.00087(14) -0.00380(17) 0.00020(17)
O 0.0282(6) 0.0307(6) 0.0334(6) -0.0110(5) -0.0030(5) 0.0049(5)
C1 0.0302(9) 0.0313(8) 0.0222(8) 0.0039(6) 0.0016(8) 0.0011(8)
C2 0.0185(8) 0.0323(9) 0.0264(8) -0.0024(7) 0.0037(7) 0.0000(7)
C3 0.0164(7) 0.0249(7) 0.0224(7) 0.0008(6) -0.0041(6) 0.0030(6)
C4 0.0212(8) 0.0196(7) 0.0194(7) 0.0012(6) -0.0054(6) 0.0010(6)
C5 0.0251(8) 0.0242(8) 0.0173(7) 0.0006(7) -0.0019(7) 0.0027(7)
C6 0.0252(8) 0.0225(8) 0.0258(8) 0.0051(7) -0.0020(7) -0.0015(6)
C7 0.0254(8) 0.0201(8) 0.0310(9) -0.0006(7) -0.0063(7) 0.0000(7)
C8 0.0234(8) 0.0250(7) 0.0278(8) -0.0041(7) -0.0028(8) 0.0074(7)
C9 0.0279(9) 0.0293(9) 0.0368(10) 0.0022(8) 0.0032(8) -0.0053(7)
C10 0.0223(9) 0.0403(10) 0.0538(12) 0.0067(9) -0.0017(8) -0.0059(8)
C11 0.0156(7) 0.0364(9) 0.0357(9) 0.0044(7) -0.0070(7) 0.0018(7)
C12 0.0201(8) 0.0349(9) 0.0303(9) 0.0030(7) -0.0018(7) 0.0078(7)
C13 0.0256(8) 0.0256(8) 0.0264(8) 0.0043(7) -0.0047(7) 0.0056(7)
C14 0.0261(8) 0.0314(9) 0.0193(8) 0.0060(6) -0.0028(7) 0.0037(7)
C15 0.0270(9) 0.0391(10) 0.0256(9) -0.0061(8) -0.0045(7) 0.0056(8)
C16 0.0251(9) 0.0341(10) 0.0381(10) -0.0059(8) -0.0112(8) 0.0004(7)
C17 0.0231(8) 0.0213(7) 0.0200(8) -0.0031(6) -0.0009(6) 0.0007(6)
C18 0.0283(9) 0.0244(8) 0.0277(9) -0.0001(7) 0.0027(7) -0.0028(7)
C19 0.0214(8) 0.0322(9) 0.0363(9) -0.0042(7) 0.0030(7) -0.0050(7)
C20 0.0244(8) 0.0306(8) 0.0272(8) -0.0099(7) -0.0032(7) 0.0042(7)
C21 0.0318(9) 0.0310(9) 0.0272(9) 0.0038(7) -0.0028(8) -0.0011(8)
C22 0.0269(9) 0.0303(9) 0.0314(9) 0.0044(7) -0.0030(7) -0.0098(8)
C23 0.0300(10) 0.0501(12) 0.0412(12) -0.0098(10) -0.0093(9) 0.0075(10)

loop_
_geom_bond_atom_site_label_1
_geom_bond_atom_site_label_2
_geom_bond_distance
_geom_bond_site_symmetry_2
_geom_bond_publ_flag
S O 1.4969(12) . ?
S C17 1.7978(16) . ?
S C4 1.7984(15) . ?
C1 C14 1.510(2) . ?
C1 C2 1.589(2) . ?
C2 C3 1.519(2) . ?
C3 C4 1.396(2) . ?
C3 C8 1.397(2) . ?
C4 C5 1.384(2) . ?
C5 C6 1.395(2) . ?
C6 C7 1.398(2) . ?
C6 C9 1.512(2) . ?
C7 C8 1.390(2) . ?
C9 C10 1.573(3) . ?
C10 C11 1.510(3) . ?
C11 C16 1.392(3) . ?
C11 C12 1.397(3) . ?
C12 C13 1.386(3) . ?
C13 C14 1.396(2) . ?
C14 C15 1.394(2) . ?
C15 C16 1.387(3) . ?
C17 C18 1.384(2) . ?
C17 C22 1.387(2) . ?
C18 C19 1.390(2) . ?
C19 C20 1.391(2) . ?
C20 C21 1.393(2) . ?
C20 C23 1.505(3) . ?
C21 C22 1.383(3) . ?

loop_
_cod_related_entry_id
_cod_related_entry_database
_cod_related_entry_code
1 ChemSpider 21150319
